data_4128806
loop_
_publ_author_name
'Nakanishi, Takumi'
'Hori, Yuta'
'Sato, Hiroyasu'
'Wu, Shu-Qi'
'Okazawa, Atsushi'
'Kojima, Norimichi'
'Yamamoto, Takashi'
'Einaga, Yasuaki'
'Hayami, Shinya'
'Horie, Yusuke'
'Okajima, Hajime'
'Sakamoto, Akira'
'Shiota, Yoshihito'
'Yoshizawa, Kazunari'
'Sato, Osamu'

_publ_section_title
;
 Observation of Proton Transfer Coupled Spin Transition and Trapping of
 Photoinduced Metastable Proton Transfer State in an Fe(II) Complex.
;
_journal_issue 36
_journal_name_full 'Journal of the American Chemical Society'
_journal_page_first 14384
_journal_page_last 14393
_journal_paper_doi 10.1021/jacs.9b07204
_journal_volume 141
_journal_year 2019
_chemical_formula_moiety '2(As F6), C36 H26 Cl2 Fe N8 O2'
_chemical_formula_sum 'C36 H26 As2 Cl2 F12 Fe N8 O2'
_chemical_formula_weight 1107.24
_space_group_crystal_system monoclinic
_space_group_IT_number 14
_space_group_name_Hall '-P 2yn'
_space_group_name_H-M_alt 'P 1 21/n 1'
_atom_sites_solution_hydrogens mixed
_atom_sites_solution_primary dual
_audit_creation_date 2018-04-02
_audit_creation_method
;
Olex2 1.2
(compiled 2017.08.10 svn.r3458 for OlexSys, GUI svn.r5381)
;
_cell_angle_alpha 90
_cell_angle_beta 117.797(6)
_cell_angle_gamma 90
_cell_formula_units_Z 4
_cell_length_a 16.8760(8)
_cell_length_b 16.1720(5)
_cell_length_c 17.2329(8)
_cell_measurement_reflns_used 12750
_cell_measurement_temperature 293(2)
_cell_measurement_theta_max 26.4180
_cell_measurement_theta_min 1.8440
_cell_volume 4160.5(4)
_computing_cell_refinement 'CrysAlisPro 1.171.38.46 (Rigaku OD, 2015)'
_computing_data_collection 'CrysAlisPro 1.171.38.46 (Rigaku OD, 2015)'
_computing_data_reduction 'CrysAlisPro 1.171.38.46 (Rigaku OD, 2015)'
_computing_molecular_graphics 'Olex2 (Dolomanov et al., 2009)'
_computing_publication_material 'Olex2 (Dolomanov et al., 2009)'
_computing_structure_refinement 'ShelXL (Sheldrick, 2015)'
_computing_structure_solution 'ShelXT (Sheldrick, 2015)'
_diffrn_ambient_temperature 293(2)
_diffrn_detector 'CCD plate'
_diffrn_measured_fraction_theta_full 0.996
_diffrn_measured_fraction_theta_max 0.995
_diffrn_measurement_details
;
List of Runs (angles in degrees, time in seconds):

  # Type    Start    End  Width  t~exp~   \w     \q     \k     \f   Frames
--------------------------------------------------------------------------
  1  \w   -105.00  75.00   0.50    8.00    --  -15.00  45.00  90.00  360
  2  \w   -105.00  60.00   0.50    8.00    --  -15.00  45.00 270.00  330
;
_diffrn_measurement_device 'abstract diffractometer'
_diffrn_measurement_device_type 'dtrek-CrysAlisPro-abstract goniometer imported rigaku-d*trek images'
_diffrn_measurement_method '\w scans'
_diffrn_orient_matrix_type 'CrysAlisPro convention (1999,Acta A55,543-557)'
_diffrn_orient_matrix_UB_11 -0.0022294000
_diffrn_orient_matrix_UB_12 -0.0041650000
_diffrn_orient_matrix_UB_13 0.0398824000
_diffrn_orient_matrix_UB_21 0.0446452000
_diffrn_orient_matrix_UB_22 -0.0150506000
_diffrn_orient_matrix_UB_23 0.0208952000
_diffrn_orient_matrix_UB_31 0.0161611000
_diffrn_orient_matrix_UB_32 0.0409887000
_diffrn_orient_matrix_UB_33 0.0117564000
_diffrn_radiation_monochromator graphite
_diffrn_radiation_probe x-ray
_diffrn_radiation_type MoK\a
_diffrn_radiation_wavelength 0.71073
_diffrn_reflns_av_R_equivalents 0.0544
_diffrn_reflns_av_unetI/netI 0.0565
_diffrn_reflns_Laue_measured_fraction_full 0.996
_diffrn_reflns_Laue_measured_fraction_max 0.995
_diffrn_reflns_limit_h_max 21
_diffrn_reflns_limit_h_min -21
_diffrn_reflns_limit_k_max 20
_diffrn_reflns_limit_k_min -20
_diffrn_reflns_limit_l_max 21
_diffrn_reflns_limit_l_min -21
_diffrn_reflns_number 33470
_diffrn_reflns_point_group_measured_fraction_full 0.996
_diffrn_reflns_point_group_measured_fraction_max 0.995
_diffrn_reflns_theta_full 25.242
_diffrn_reflns_theta_max 26.372
_diffrn_reflns_theta_min 1.836
_diffrn_source 'fine-focus sealed X-ray tube'
_diffrn_source_type 'Enhance (Mo) X-ray Source'
_exptl_absorpt_coefficient_mu 2.169
_exptl_absorpt_correction_T_max 1.00000
_exptl_absorpt_correction_T_min 0.37539
_exptl_absorpt_correction_type multi-scan
_exptl_absorpt_process_details
;
CrysAlisPro 1.171.38.46 (Rigaku Oxford Diffraction, 2015)
Empirical absorption correction using spherical harmonics,
 implemented in SCALE3 ABSPACK scaling algorithm.
;
_exptl_crystal_colour black
_exptl_crystal_colour_primary black
_exptl_crystal_density_diffrn 1.768
_exptl_crystal_description plate
_exptl_crystal_F_000 2192
_exptl_crystal_size_max 0.2
_exptl_crystal_size_mid 0.1
_exptl_crystal_size_min 0.01
_refine_diff_density_max 0.747
_refine_diff_density_min -0.568
_refine_diff_density_rms 0.079
_refine_ls_extinction_method none
_refine_ls_goodness_of_fit_ref 1.046
_refine_ls_hydrogen_treatment mixed
_refine_ls_matrix_type full
_refine_ls_number_parameters 576
_refine_ls_number_reflns 8479
_refine_ls_number_restraints 0
_refine_ls_restrained_S_all 1.046
_refine_ls_R_factor_all 0.1279
_refine_ls_R_factor_gt 0.0702
_refine_ls_shift/su_max 0.000
_refine_ls_shift/su_mean 0.000
_refine_ls_structure_factor_coef Fsqd
_refine_ls_weighting_details 'w=1/[\s^2^(Fo^2^)+(0.1078P)^2^+2.8532P] where P=(Fo^2^+2Fc^2^)/3'
_refine_ls_weighting_scheme calc
_refine_ls_wR_factor_gt 0.1840
_refine_ls_wR_factor_ref 0.2157
_reflns_Friedel_coverage 0.000
_reflns_number_gt 4834
_reflns_number_total 8479
_reflns_threshold_expression 'I > 2\s(I)'
_cod_data_source_file ja9b07204_si_002.cif
_cod_data_source_block '[1Cl](As)_350K'
_cod_database_code 4128806
_shelx_shelxl_version_number 2016/6
_chemical_oxdiff_formula 'Fe C H N O F Cl As'
_shelx_space_group_comment
;
The symmetry employed for this shelxl refinement is uniquely defined
by the following loop, which should always be used as a source of
symmetry information in preference to the above space-group names.
They are only intended as comments.
;
_reflns_odcompleteness_completeness 99.49
_reflns_odcompleteness_iscentric 1
_reflns_odcompleteness_theta 26.32
_olex2_refinement_description
;
1. Fixed Uiso
 At 1.2 times of:
  All C(H) groups
2.a Aromatic/amide H refined with riding coordinates:
 C1(H5), C32(H34), C26(H26), C20(H20), C23(H23), C35(H33), C2(H4), C34(H36),
 C33(H35), C8(H8), C14(H16), C17(H15), C21(H21), C29(H29), C27(H27), C22(H22),
 C10(H10), C11(H11), C4(H0AA), C28(H28), C3(H3A), C9(H9), C15(H17), C16(H18)
;
_olex2_submission_special_instructions 'No special instructions were received'
_oxdiff_exptl_absorpt_empirical_details
;
Empirical correction (ABSPACK) includes:
- Absorption correction using spherical harmonics
- Frame scaling
- Detector area scaling
- B-factor correction
;
_oxdiff_exptl_absorpt_empirical_full_max 3.389
_oxdiff_exptl_absorpt_empirical_full_min 0.513

loop_
_space_group_symop_operation_xyz
'x, y, z'
'-x+1/2, y+1/2, -z+1/2'
'-x, -y, -z'
'x-1/2, -y-1/2, z-1/2'

loop_
_atom_site_label
_atom_site_type_symbol
_atom_site_fract_x
_atom_site_fract_y
_atom_site_fract_z
_atom_site_U_iso_or_equiv
_atom_site_adp_type
_atom_site_occupancy
_atom_site_site_symmetry_order
_atom_site_calc_flag
_atom_site_refinement_flags_posn
As1 As 0.35623(5) 0.13376(5) 0.48362(5) 0.0901(3) Uani 1 1 d .
Fe1 Fe 0.43024(5) 0.31944(5) 0.24174(4) 0.0545(2) Uani 1 1 d .
As2 As 0.34833(6) 0.10493(5) -0.05651(6) 0.1065(3) Uani 1 1 d .
Cl2 Cl 0.39459(13) 0.41514(13) 0.55421(11) 0.0978(6) Uani 1 1 d .
Cl1 Cl 0.68261(15) 0.50042(14) 0.1667(2) 0.1590(12) Uani 1 1 d .
O2 O 0.5117(2) 0.3423(3) 0.3764(2) 0.0681(10) Uani 1 1 d .
O1 O 0.4406(3) 0.4365(2) 0.1917(3) 0.0702(10) Uani 1 1 d .
N7 N 0.3862(3) 0.3684(3) 0.3827(3) 0.0564(11) Uani 1 1 d .
N6 N 0.3440(3) 0.3519(2) 0.2954(2) 0.0515(9) Uani 1 1 d .
N5 N 0.2960(3) 0.3064(3) 0.1378(3) 0.0638(11) Uani 1 1 d .
N2 N 0.5324(3) 0.3084(3) 0.2043(3) 0.0563(10) Uani 1 1 d .
N1 N 0.4639(3) 0.1900(3) 0.2487(3) 0.0578(10) Uani 1 1 d .
N3 N 0.5527(4) 0.3801(3) 0.1752(3) 0.0679(13) Uani 1 1 d .
N8 N 0.2183(3) 0.4024(3) 0.3534(4) 0.0791(14) Uani 1 1 d .
C30 C 0.4754(3) 0.3642(3) 0.4207(3) 0.0532(12) Uani 1 1 d .
C19 C 0.2306(3) 0.3317(3) 0.1554(3) 0.0593(13) Uani 1 1 d .
C12 C 0.4997(4) 0.4447(3) 0.1692(3) 0.0594(13) Uani 1 1 d .
C24 C 0.2581(3) 0.3451(3) 0.2497(3) 0.0525(12) Uani 1 1 d .
C31 C 0.5322(4) 0.3857(3) 0.5149(3) 0.0587(13) Uani 1 1 d .
C6 C 0.5697(3) 0.2393(3) 0.2055(3) 0.0560(12) Uani 1 1 d .
N4 N 0.6918(4) 0.2940(3) 0.1914(4) 0.0920(17) Uani 1 1 d .
C7 C 0.6414(4) 0.2278(3) 0.1802(3) 0.0592(13) Uani 1 1 d .
C5 C 0.5344(3) 0.1702(3) 0.2382(3) 0.0567(12) Uani 1 1 d .
C25 C 0.1938(4) 0.3514(3) 0.2845(4) 0.0630(14) Uani 1 1 d .
C36 C 0.5055(4) 0.4063(3) 0.5773(4) 0.0701(15) Uani 1 1 d .
C1 C 0.4287(4) 0.1316(4) 0.2785(4) 0.0744(16) Uani 1 1 d .
H5 H 0.378458 0.144873 0.284882 0.089 Uiso 1 1 calc R
C13 C 0.5086(4) 0.5246(3) 0.1315(4) 0.0705(15) Uani 1 1 d .
F2 F 0.2984(5) 0.1972(3) -0.0959(4) 0.157(2) Uani 1 1 d .
F12 F 0.4400(4) 0.0649(4) 0.5195(5) 0.179(3) Uani 1 1 d .
C32 C 0.6238(4) 0.3847(4) 0.5415(4) 0.0812(18) Uani 1 1 d .
H34 H 0.643864 0.371390 0.501087 0.097 Uiso 1 1 calc R
C26 C 0.1159(4) 0.3057(4) 0.2516(5) 0.0847(18) Uani 1 1 d .
H26 H 0.100630 0.270314 0.204197 0.102 Uiso 1 1 calc R
C20 C 0.1450(4) 0.3473(4) 0.0882(4) 0.0817(18) Uani 1 1 d .
H20 H 0.099805 0.364986 0.100796 0.098 Uiso 1 1 calc R
C23 C 0.2782(5) 0.2953(4) 0.0547(4) 0.0857(19) Uani 1 1 d .
H23 H 0.323900 0.278644 0.042403 0.103 Uiso 1 1 calc R
C35 C 0.5700(6) 0.4239(4) 0.6630(4) 0.093(2) Uani 1 1 d .
H33 H 0.551597 0.437937 0.704475 0.111 Uiso 1 1 calc R
C2 C 0.4629(5) 0.0537(4) 0.3000(5) 0.096(2) Uani 1 1 d .
H4 H 0.435467 0.014558 0.319165 0.115 Uiso 1 1 calc R
C34 C 0.6579(6) 0.4212(5) 0.6871(5) 0.109(3) Uani 1 1 d .
H36 H 0.699731 0.431503 0.744945 0.131 Uiso 1 1 calc R
F7 F 0.4126(6) 0.1910(4) 0.4442(6) 0.209(3) Uani 1 1 d .
F4 F 0.3966(5) 0.0120(4) -0.0166(5) 0.189(3) Uani 1 1 d .
C33 C 0.6853(5) 0.4033(5) 0.6267(5) 0.105(2) Uani 1 1 d .
H35 H 0.746097 0.403493 0.642849 0.125 Uiso 1 1 calc R
F11 F 0.2781(4) 0.2065(5) 0.4587(6) 0.212(3) Uani 1 1 d .
C8 C 0.6521(5) 0.1566(4) 0.1430(5) 0.0873(19) Uani 1 1 d .
H8 H 0.611733 0.113016 0.129002 0.105 Uiso 1 1 calc R
C14 C 0.4324(5) 0.5729(4) 0.0975(5) 0.094(2) Uani 1 1 d .
H16 H 0.381813 0.554288 0.100615 0.112 Uiso 1 1 calc R
C18 C 0.5829(5) 0.5541(4) 0.1254(5) 0.092(2) Uani 1 1 d .
C17 C 0.5801(7) 0.6312(5) 0.0886(6) 0.118(3) Uani 1 1 d .
H15 H 0.630310 0.651380 0.085878 0.141 Uiso 1 1 calc R
C21 C 0.1286(5) 0.3363(6) 0.0042(5) 0.108(3) Uani 1 1 d .
H21 H 0.072199 0.348407 -0.041516 0.129 Uiso 1 1 calc R
C29 C 0.1627(5) 0.4094(5) 0.3883(5) 0.099(2) Uani 1 1 d .
H29 H 0.178815 0.444559 0.436048 0.119 Uiso 1 1 calc R
C27 C 0.0618(5) 0.3137(6) 0.2900(7) 0.115(3) Uani 1 1 d .
H27 H 0.009819 0.282314 0.269989 0.138 Uiso 1 1 calc R
C22 C 0.1931(5) 0.3081(6) -0.0138(4) 0.108(3) Uani 1 1 d .
H22 H 0.180851 0.297404 -0.071327 0.130 Uiso 1 1 calc R
C10 C 0.7799(6) 0.2180(5) 0.1429(6) 0.118(3) Uani 1 1 d .
H10 H 0.830514 0.214956 0.134647 0.141 Uiso 1 1 calc R
C11 C 0.7593(5) 0.2880(5) 0.1709(7) 0.120(3) Uani 1 1 d .
H11 H 0.793429 0.334916 0.176448 0.144 Uiso 1 1 calc R
C4 C 0.5755(5) 0.0937(4) 0.2628(5) 0.0858(19) Uani 1 1 d .
H0AA H 0.627688 0.082569 0.259167 0.103 Uiso 1 1 calc R
C28 C 0.0839(6) 0.3679(6) 0.3581(7) 0.114(3) Uani 1 1 d .
H28 H 0.045928 0.376060 0.382928 0.137 Uiso 1 1 calc R
C3 C 0.5377(5) 0.0341(4) 0.2931(5) 0.103(2) Uani 1 1 d .
H3A H 0.562941 -0.018305 0.308277 0.124 Uiso 1 1 calc R
F9 F 0.3053(5) 0.0798(6) 0.5282(6) 0.231(4) Uani 1 1 d .
F10 F 0.4125(5) 0.1806(7) 0.5777(6) 0.268(5) Uani 1 1 d .
C9 C 0.7259(6) 0.1519(5) 0.1271(6) 0.121(3) Uani 1 1 d .
H9 H 0.737621 0.103322 0.105481 0.146 Uiso 1 1 calc R
C15 C 0.4301(7) 0.6480(5) 0.0591(6) 0.121(3) Uani 1 1 d .
H17 H 0.377587 0.678976 0.034680 0.145 Uiso 1 1 calc R
C16 C 0.5042(7) 0.6769(5) 0.0567(7) 0.130(3) Uani 1 1 d .
H18 H 0.502949 0.728738 0.032938 0.156 Uiso 1 1 calc R
F6 F 0.3172(7) 0.1106(5) 0.0237(6) 0.233(4) Uani 1 1 d .
F8 F 0.3037(7) 0.0853(7) 0.3921(5) 0.285(5) Uani 1 1 d .
F5 F 0.3726(7) 0.0977(6) -0.1378(6) 0.248(4) Uani 1 1 d .
F3 F 0.2539(5) 0.0577(5) -0.1131(8) 0.276(5) Uani 1 1 d .
F1 F 0.4390(6) 0.1540(6) 0.0048(7) 0.321(7) Uani 1 1 d .
H2 H 0.358(3) 0.393(3) 0.406(3) 0.054(15) Uiso 1 1 d .
H1 H 0.608(4) 0.383(4) 0.179(4) 0.078(19) Uiso 1 1 d .

loop_
_atom_site_aniso_label
_atom_site_aniso_U_11
_atom_site_aniso_U_22
_atom_site_aniso_U_33
_atom_site_aniso_U_23
_atom_site_aniso_U_13
_atom_site_aniso_U_12
As1 0.0728(5) 0.1080(6) 0.0886(5) 0.0107(4) 0.0370(4) 0.0089(4)
Fe1 0.0509(4) 0.0640(5) 0.0530(4) -0.0010(3) 0.0278(3) 0.0011(3)
As2 0.1235(7) 0.0917(6) 0.1274(7) -0.0089(5) 0.0777(6) -0.0234(5)
Cl2 0.1096(14) 0.1223(15) 0.0836(10) -0.0157(10) 0.0636(10) -0.0089(11)
Cl1 0.0946(15) 0.0996(15) 0.291(4) 0.0421(19) 0.096(2) -0.0076(12)
O2 0.051(2) 0.094(3) 0.058(2) -0.0102(19) 0.0236(18) -0.0026(19)
O1 0.079(3) 0.059(2) 0.093(3) 0.0094(19) 0.057(2) 0.0086(19)
N7 0.050(2) 0.066(3) 0.057(3) -0.004(2) 0.028(2) 0.001(2)
N6 0.049(2) 0.057(2) 0.044(2) -0.0033(18) 0.0189(18) -0.0038(18)
N5 0.057(3) 0.069(3) 0.055(2) -0.003(2) 0.018(2) 0.003(2)
N2 0.060(3) 0.049(2) 0.068(3) 0.000(2) 0.037(2) 0.000(2)
N1 0.054(2) 0.063(3) 0.051(2) 0.006(2) 0.0205(19) -0.008(2)
N3 0.076(3) 0.052(3) 0.092(3) 0.002(2) 0.053(3) 0.000(2)
N8 0.072(3) 0.090(4) 0.089(3) -0.011(3) 0.049(3) 0.004(3)
C30 0.052(3) 0.052(3) 0.051(3) 0.002(2) 0.020(2) -0.003(2)
C19 0.052(3) 0.056(3) 0.059(3) -0.001(2) 0.018(2) 0.005(2)
C12 0.065(3) 0.050(3) 0.062(3) -0.003(2) 0.029(3) -0.004(3)
C24 0.045(3) 0.047(3) 0.061(3) -0.001(2) 0.021(2) 0.001(2)
C31 0.061(3) 0.051(3) 0.056(3) 0.000(2) 0.021(3) -0.006(2)
C6 0.055(3) 0.058(3) 0.053(3) 0.001(2) 0.023(2) 0.001(2)
N4 0.088(4) 0.078(4) 0.137(5) -0.014(3) 0.075(4) -0.007(3)
C7 0.067(3) 0.058(3) 0.061(3) -0.004(3) 0.037(3) 0.003(3)
C5 0.052(3) 0.056(3) 0.059(3) 0.002(2) 0.024(2) -0.002(2)
C25 0.052(3) 0.062(3) 0.073(3) 0.008(3) 0.027(3) 0.009(2)
C36 0.096(4) 0.056(3) 0.058(3) 0.000(3) 0.036(3) -0.006(3)
C1 0.066(4) 0.086(4) 0.066(3) 0.008(3) 0.026(3) -0.017(3)
C13 0.084(4) 0.055(3) 0.077(4) -0.003(3) 0.041(3) -0.005(3)
F2 0.243(7) 0.109(4) 0.134(4) 0.009(3) 0.099(5) 0.011(4)
F12 0.138(5) 0.139(5) 0.278(8) 0.036(5) 0.113(5) 0.041(4)
C32 0.067(4) 0.082(4) 0.069(4) -0.008(3) 0.010(3) 0.000(3)
C26 0.052(3) 0.092(5) 0.104(5) -0.003(4) 0.032(3) -0.009(3)
C20 0.056(4) 0.094(4) 0.076(4) -0.003(3) 0.014(3) 0.013(3)
C23 0.090(5) 0.106(5) 0.054(3) -0.017(3) 0.027(3) 0.003(4)
C35 0.138(7) 0.071(4) 0.062(4) -0.015(3) 0.041(4) -0.011(4)
C2 0.111(6) 0.071(4) 0.093(5) 0.021(4) 0.037(4) -0.026(4)
C34 0.118(7) 0.095(5) 0.058(4) 0.001(4) -0.005(4) -0.002(5)
F7 0.269(8) 0.132(5) 0.312(9) 0.064(5) 0.208(8) 0.005(5)
F4 0.228(7) 0.135(5) 0.276(8) 0.056(5) 0.178(7) 0.047(5)
C33 0.084(5) 0.106(6) 0.078(5) -0.008(4) 0.000(4) -0.006(4)
F11 0.149(5) 0.215(7) 0.251(8) 0.068(6) 0.076(5) 0.092(5)
C8 0.096(5) 0.072(4) 0.110(5) -0.006(4) 0.062(4) 0.002(3)
C14 0.102(5) 0.061(4) 0.124(6) 0.021(4) 0.058(5) 0.008(4)
C18 0.090(5) 0.065(4) 0.126(6) 0.006(4) 0.054(4) -0.013(3)
C17 0.127(7) 0.086(5) 0.159(8) 0.027(5) 0.083(7) -0.012(5)
C21 0.081(5) 0.142(7) 0.068(4) 0.003(4) 0.008(4) 0.019(5)
C29 0.088(5) 0.125(6) 0.106(5) 0.007(5) 0.063(4) 0.021(5)
C27 0.066(5) 0.144(8) 0.143(7) 0.019(6) 0.057(5) -0.013(5)
C22 0.095(6) 0.146(7) 0.057(4) -0.006(4) 0.013(4) 0.005(5)
C10 0.133(7) 0.099(6) 0.187(9) -0.011(6) 0.129(7) 0.009(5)
C11 0.117(6) 0.092(5) 0.202(9) -0.021(6) 0.116(7) -0.015(4)
C4 0.089(5) 0.062(4) 0.115(5) 0.022(4) 0.054(4) 0.016(3)
C28 0.086(6) 0.151(8) 0.132(7) 0.025(6) 0.074(6) 0.022(5)
C3 0.107(6) 0.070(4) 0.129(6) 0.026(4) 0.052(5) 0.014(4)
F9 0.165(6) 0.284(9) 0.301(10) 0.120(8) 0.157(7) 0.026(6)
F10 0.177(7) 0.362(12) 0.202(7) -0.146(8) 0.036(6) 0.031(7)
C9 0.157(8) 0.092(6) 0.177(9) -0.019(6) 0.129(8) 0.008(5)
C15 0.114(7) 0.072(5) 0.160(8) 0.031(5) 0.051(6) 0.013(5)
C16 0.151(9) 0.074(5) 0.162(8) 0.039(5) 0.071(7) -0.005(6)
F6 0.391(12) 0.163(6) 0.276(9) 0.067(6) 0.264(10) 0.063(7)
F8 0.258(10) 0.373(14) 0.138(6) -0.085(7) 0.020(6) -0.058(10)
F5 0.289(10) 0.335(11) 0.202(7) 0.078(7) 0.182(8) 0.130(9)
F3 0.168(7) 0.192(8) 0.431(16) -0.079(9) 0.110(8) -0.067(6)
F1 0.232(8) 0.260(9) 0.261(10) 0.092(8) -0.062(7) -0.153(8)

loop_
_atom_type_symbol
_atom_type_description
_atom_type_scat_dispersion_real
_atom_type_scat_dispersion_imag
_atom_type_scat_source
C C 0.0033 0.0016 'International Tables Vol C Tables 4.2.6.8 and 6.1.1.4'
H H 0.0000 0.0000 'International Tables Vol C Tables 4.2.6.8 and 6.1.1.4'
As As 0.0499 2.0058 'International Tables Vol C Tables 4.2.6.8 and 6.1.1.4'
Cl Cl 0.1484 0.1585 'International Tables Vol C Tables 4.2.6.8 and 6.1.1.4'
F F 0.0171 0.0103 'International Tables Vol C Tables 4.2.6.8 and 6.1.1.4'
Fe Fe 0.3463 0.8444 'International Tables Vol C Tables 4.2.6.8 and 6.1.1.4'
N N 0.0061 0.0033 'International Tables Vol C Tables 4.2.6.8 and 6.1.1.4'
O O 0.0106 0.0060 'International Tables Vol C Tables 4.2.6.8 and 6.1.1.4'

loop_
_geom_angle_atom_site_label_1
_geom_angle_atom_site_label_2
_geom_angle_atom_site_label_3
_geom_angle
F12 As1 F7 88.7(3)
F11 As1 F12 173.9(4)
F11 As1 F7 92.1(4)
F9 As1 F12 90.5(4)
F9 As1 F7 176.5(5)
F9 As1 F11 88.4(4)
F10 As1 F12 86.7(4)
F10 As1 F7 88.2(5)
F10 As1 F11 87.3(5)
F10 As1 F9 88.3(6)
F8 As1 F12 91.3(5)
F8 As1 F7 91.7(5)
F8 As1 F11 94.8(5)
F8 As1 F9 91.7(6)
F8 As1 F10 178.0(5)
O2 Fe1 O1 98.98(16)
O2 Fe1 N6 72.80(14)
O2 Fe1 N5 146.09(16)
O2 Fe1 N2 98.36(15)
O2 Fe1 N1 95.10(15)
O1 Fe1 N6 99.17(15)
O1 Fe1 N5 90.22(17)
O1 Fe1 N1 144.98(16)
N6 Fe1 N5 73.54(16)
N6 Fe1 N1 115.62(16)
N5 Fe1 N1 95.69(16)
N2 Fe1 O1 73.57(15)
N2 Fe1 N6 167.85(16)
N2 Fe1 N5 115.53(17)
N2 Fe1 N1 72.76(16)
F2 As2 F4 178.8(3)
F2 As2 F6 89.7(3)
F6 As2 F4 89.4(3)
F5 As2 F2 89.8(4)
F5 As2 F4 91.1(4)
F5 As2 F6 176.7(6)
F3 As2 F2 90.5(4)
F3 As2 F4 88.7(4)
F3 As2 F6 85.6(6)
F3 As2 F5 91.1(6)
F1 As2 F2 88.4(4)
F1 As2 F4 92.3(5)
F1 As2 F6 90.0(6)
F1 As2 F5 93.2(7)
F1 As2 F3 175.5(7)
C30 O2 Fe1 118.4(3)
C12 O1 Fe1 117.1(3)
N6 N7 H2 120(3)
C30 N7 N6 114.9(4)
C30 N7 H2 123(3)
N7 N6 Fe1 114.9(3)
C24 N6 Fe1 121.1(3)
C24 N6 N7 123.4(4)
C19 N5 Fe1 116.2(3)
C23 N5 Fe1 122.2(4)
C23 N5 C19 119.3(5)
N3 N2 Fe1 114.9(3)
C6 N2 Fe1 122.4(4)
C6 N2 N3 122.7(4)
C5 N1 Fe1 117.2(3)
C5 N1 C1 118.0(5)
C1 N1 Fe1 123.6(4)
N2 N3 H1 116(4)
C12 N3 N2 114.4(5)
C12 N3 H1 126(4)
C29 N8 C25 117.3(6)
O2 C30 N7 118.9(4)
O2 C30 C31 119.3(5)
N7 C30 C31 121.8(5)
N5 C19 C24 115.1(4)
N5 C19 C20 120.9(5)
C20 C19 C24 123.9(5)
O1 C12 N3 119.8(5)
O1 C12 C13 119.4(5)
N3 C12 C13 120.6(5)
N6 C24 C19 111.6(4)
N6 C24 C25 125.4(5)
C25 C24 C19 123.0(4)
C36 C31 C30 128.7(5)
C36 C31 C32 117.4(5)
C32 C31 C30 114.0(5)
N2 C6 C7 124.8(5)
N2 C6 C5 112.3(5)
C7 C6 C5 122.9(5)
C7 N4 C11 117.9(6)
N4 C7 C6 114.5(5)
N4 C7 C8 122.2(6)
C8 C7 C6 123.2(5)
N1 C5 C6 114.4(4)
N1 C5 C4 121.8(5)
C4 C5 C6 123.6(5)
N8 C25 C24 114.9(5)
N8 C25 C26 122.4(6)
C26 C25 C24 122.6(5)
C31 C36 Cl2 123.3(4)
C31 C36 C35 119.7(6)
C35 C36 Cl2 117.0(5)
N1 C1 H5 118.3
N1 C1 C2 123.3(6)
C2 C1 H5 118.3
C14 C13 C12 114.4(6)
C14 C13 C18 118.0(6)
C18 C13 C12 127.5(6)
C31 C32 H34 119.5
C33 C32 C31 121.1(7)
C33 C32 H34 119.5
C25 C26 H26 120.8
C27 C26 C25 118.4(7)
C27 C26 H26 120.8
C19 C20 H20 120.6
C21 C20 C19 118.8(6)
C21 C20 H20 120.6
N5 C23 H23 119.3
N5 C23 C22 121.4(7)
C22 C23 H23 119.3
C36 C35 H33 119.2
C34 C35 C36 121.6(7)
C34 C35 H33 119.2
C1 C2 H4 120.6
C3 C2 C1 118.9(6)
C3 C2 H4 120.6
C35 C34 H36 120.2
C35 C34 C33 119.7(7)
C33 C34 H36 120.2
C32 C33 H35 119.7
C34 C33 C32 120.6(8)
C34 C33 H35 119.7
C7 C8 H8 121.3
C7 C8 C9 117.4(7)
C9 C8 H8 121.3
C13 C14 H16 119.5
C15 C14 C13 121.0(7)
C15 C14 H16 119.5
C13 C18 Cl1 122.6(5)
C13 C18 C17 120.1(7)
C17 C18 Cl1 117.3(6)
C18 C17 H15 120.0
C16 C17 C18 120.0(8)
C16 C17 H15 120.0
C20 C21 H21 119.7
C22 C21 C20 120.5(7)
C22 C21 H21 119.7
N8 C29 H29 118.2
N8 C29 C28 123.7(8)
C28 C29 H29 118.2
C26 C27 H27 119.9
C26 C27 C28 120.1(7)
C28 C27 H27 119.9
C23 C22 H22 120.5
C21 C22 C23 119.0(7)
C21 C22 H22 120.5
C11 C10 H10 120.7
C11 C10 C9 118.6(7)
C9 C10 H10 120.7
N4 C11 H11 118.3
C10 C11 N4 123.4(7)
C10 C11 H11 118.3
C5 C4 H0AA 120.5
C5 C4 C3 119.0(6)
C3 C4 H0AA 120.5
C29 C28 C27 118.1(7)
C29 C28 H28 121.0
C27 C28 H28 121.0
C2 C3 C4 118.7(6)
C2 C3 H3A 120.6
C4 C3 H3A 120.6
C8 C9 H9 120.0
C10 C9 C8 119.9(7)
C10 C9 H9 120.0
C14 C15 H17 120.0
C16 C15 C14 120.0(8)
C16 C15 H17 120.0
C17 C16 H18 119.6
C15 C16 C17 120.9(8)
C15 C16 H18 119.6

loop_
_geom_bond_atom_site_label_1
_geom_bond_atom_site_label_2
_geom_bond_distance
As1 F12 1.675(5)
As1 F7 1.681(6)
As1 F11 1.667(6)
As1 F9 1.646(6)
As1 F10 1.633(7)
As1 F8 1.607(7)
Fe1 O2 2.106(4)
Fe1 O1 2.121(4)
Fe1 N6 2.122(4)
Fe1 N5 2.145(4)
Fe1 N2 2.111(4)
Fe1 N1 2.158(4)
As2 F2 1.692(5)
As2 F4 1.695(6)
As2 F6 1.695(7)
As2 F5 1.637(7)
As2 F3 1.620(7)
As2 F1 1.606(7)
Cl2 C36 1.728(7)
Cl1 C18 1.724(7)
O2 C30 1.232(6)
O1 C12 1.234(6)
N7 N6 1.358(6)
N7 C30 1.335(6)
N7 H2 0.85(5)
N6 C24 1.292(6)
N5 C19 1.337(7)
N5 C23 1.330(7)
N2 N3 1.368(6)
N2 C6 1.279(6)
N1 C5 1.324(6)
N1 C1 1.339(7)
N3 C12 1.348(7)
N3 H1 0.90(6)
N8 C25 1.343(7)
N8 C29 1.336(8)
C30 C31 1.491(7)
C19 C24 1.484(7)
C19 C20 1.390(7)
C12 C13 1.486(8)
C24 C25 1.469(7)
C31 C36 1.387(8)
C31 C32 1.393(8)
C6 C7 1.477(7)
C6 C5 1.494(7)
N4 C7 1.323(7)
N4 C11 1.345(8)
C7 C8 1.370(8)
C5 C4 1.384(8)
C25 C26 1.378(8)
C36 C35 1.395(9)
C1 H5 0.9300
C1 C2 1.363(9)
C13 C14 1.379(9)
C13 C18 1.390(8)
C32 H34 0.9300
C32 C33 1.380(9)
C26 H26 0.9300
C26 C27 1.360(11)
C20 H20 0.9300
C20 C21 1.354(10)
C23 H23 0.9300
C23 C22 1.385(9)
C35 H33 0.9300
C35 C34 1.342(11)
C2 H4 0.9300
C2 C3 1.360(10)
C34 H36 0.9300
C34 C33 1.351(12)
C33 H35 0.9300
C8 H8 0.9300
C8 C9 1.397(10)
C14 H16 0.9300
C14 C15 1.376(10)
C18 C17 1.390(10)
C17 H15 0.9300
C17 C16 1.353(11)
C21 H21 0.9300
C21 C22 1.343(10)
C29 H29 0.9300
C29 C28 1.358(11)
C27 H27 0.9300
C27 C28 1.370(12)
C22 H22 0.9300
C10 H10 0.9300
C10 C11 1.339(10)
C10 C9 1.347(11)
C11 H11 0.9300
C4 H0AA 0.9300
C4 C3 1.385(10)
C28 H28 0.9300
C3 H3A 0.9300
C9 H9 0.9300
C15 H17 0.9300
C15 C16 1.352(12)
C16 H18 0.9300
